data_7706829
loop_
_publ_author_name
'Chen, Xue-Meng'
'Huang, Li-Cheng'
'Gao, Wei'

_publ_section_title
;
 One-pot synthesis of cobalt complexes with
 2,6-bis(arylimino)phenoxyl/phenthioxyl ligands and catalysis on isoprene
 polymerization.
;
_journal_issue 15
_journal_name_full 'Dalton transactions (Cambridge, England : 2003)'
_journal_page_first 5218
_journal_page_last 5225
_journal_paper_doi 10.1039/d1dt00371b
_journal_volume 50
_journal_year 2021
_chemical_formula_moiety 'C40 H54 Cl4 Co2 Li N2 O3, 2(C4 H8 O)'
_chemical_formula_sum 'C48 H70 Cl4 Co2 Li N2 O5'
_chemical_formula_weight 1021.66
_space_group_crystal_system monoclinic
_space_group_IT_number 14
_space_group_name_Hall '-P 2ybc'
_space_group_name_H-M_alt 'P 1 21/c 1'
_atom_sites_solution_hydrogens geom
_atom_sites_solution_primary direct
_audit_creation_date 2021-02-26
_audit_creation_method
;
Olex2 1.2
(compiled 2018.05.29 svn.r3508 for OlexSys, GUI svn.r5506)
;
_audit_update_record
;
2021-03-05 deposited with the CCDC.	2021-03-10 downloaded from the CCDC.
;
_cell_angle_alpha 90
_cell_angle_beta 108.843(4)
_cell_angle_gamma 90
_cell_formula_units_Z 4
_cell_length_a 16.092(5)
_cell_length_b 17.586(5)
_cell_length_c 19.569(6)
_cell_measurement_reflns_used 5703
_cell_measurement_temperature 185(2)
_cell_measurement_theta_max 24.58
_cell_measurement_theta_min 2.20
_cell_volume 5241(3)
_computing_cell_refinement 'SAINT v6.45A (Bruker, 2003)'
_computing_data_reduction 'SAINT v6.45A (Bruker, 2003)'
_computing_molecular_graphics 'Olex2 (Dolomanov et al., 2009)'
_computing_publication_material 'Olex2 (Dolomanov et al., 2009)'
_computing_structure_refinement 'ShelXL (Sheldrick, 2015)'
_computing_structure_solution 'ShelXS-1997 (Sheldrick, 2008)'
_diffrn_ambient_temperature 184.65
_diffrn_measured_fraction_theta_full 0.997
_diffrn_measured_fraction_theta_max 0.982
_diffrn_measurement_device_type 'CCD area detector'
_diffrn_measurement_method 'phi and omega scans'
_diffrn_radiation_monochromator graphite
_diffrn_radiation_type MoK\a
_diffrn_radiation_wavelength 0.71073
_diffrn_reflns_av_R_equivalents 0.0864
_diffrn_reflns_av_unetI/netI 0.0994
_diffrn_reflns_Laue_measured_fraction_full 0.997
_diffrn_reflns_Laue_measured_fraction_max 0.982
_diffrn_reflns_limit_h_max 19
_diffrn_reflns_limit_h_min -19
_diffrn_reflns_limit_k_max 20
_diffrn_reflns_limit_k_min -21
_diffrn_reflns_limit_l_max 24
_diffrn_reflns_limit_l_min -23
_diffrn_reflns_number 32019
_diffrn_reflns_point_group_measured_fraction_full 0.997
_diffrn_reflns_point_group_measured_fraction_max 0.982
_diffrn_reflns_theta_full 25.242
_diffrn_reflns_theta_max 26.200
_diffrn_reflns_theta_min 1.597
_exptl_absorpt_coefficient_mu 0.880
_exptl_absorpt_correction_T_max 0.8793
_exptl_absorpt_correction_T_min 0.245881
_exptl_absorpt_correction_type none
_exptl_absorpt_process_details
;
SADABS v.2.10 (Bruker,2003) was used for absorption correction.
R(int) was 0.1106 before and 0.0680 after correction.
The Ratio of minimum to maximum transmission is 0.2459.
The \l/2 correction factor is 0.0015.
;
_exptl_crystal_colour 'clear greenish green'
_exptl_crystal_colour_lustre clear
_exptl_crystal_colour_modifier greenish
_exptl_crystal_colour_primary green
_exptl_crystal_density_diffrn 1.295
_exptl_crystal_density_method 'not measured'
_exptl_crystal_description block
_exptl_crystal_F_000 2148
_exptl_crystal_size_max 0.19
_exptl_crystal_size_mid 0.16
_exptl_crystal_size_min 0.15
_refine_diff_density_max 1.056
_refine_diff_density_min -0.906
_refine_diff_density_rms 0.105
_refine_ls_extinction_method none
_refine_ls_goodness_of_fit_ref 1.048
_refine_ls_hydrogen_treatment constr
_refine_ls_matrix_type full
_refine_ls_number_parameters 517
_refine_ls_number_reflns 10327
_refine_ls_number_restraints 1
_refine_ls_restrained_S_all 1.049
_refine_ls_R_factor_all 0.1078
_refine_ls_R_factor_gt 0.0758
_refine_ls_shift/su_max 0.001
_refine_ls_shift/su_mean 0.000
_refine_ls_structure_factor_coef Fsqd
_refine_ls_weighting_details 'w=1/[\s^2^(Fo^2^)+(0.1201P)^2^] where P=(Fo^2^+2Fc^2^)/3'
_refine_ls_weighting_scheme calc
_refine_ls_wR_factor_gt 0.2082
_refine_ls_wR_factor_ref 0.2338
_reflns_Friedel_coverage 0.000
_reflns_number_gt 6677
_reflns_number_total 10327
_reflns_threshold_expression 'I > 2\s(I)'
_cod_data_source_file d1dt00371b2.cif
_cod_data_source_block Complex_4b
_cod_depositor_comments 'Adding full bibliography for 7706827--7706830.cif.'
_cod_database_code 7706829
_shelx_shelxl_version_number 2014/7
_shelx_space_group_comment
;
The symmetry employed for this shelxl refinement is uniquely defined
by the following loop, which should always be used as a source of
symmetry information in preference to the above space-group names.
They are only intended as comments.
;
_shelx_estimated_absorpt_t_max 0.879
_shelx_estimated_absorpt_t_min 0.851
_olex2_refinement_description
;
1. Fixed Uiso
 At 1.2 times of:
  All C(H) groups, All C(H,H) groups
 At 1.5 times of:
  All C(H,H,H) groups
2. Restrained distances
 C46-C47 \\sim C58-C57
 with sigma of 0.02
3.a Ternary CH refined with riding coordinates:
 C21(H21), C24(H24), C27(H27), C30(H30)
3.b Secondary CH2 refined with riding coordinates:
 C33(H33A,H33B), C34(H34A,H34B), C35(H35A,H35B), C36(H36A,H36B), C37(H37A,
 H37B), C39(H39A,H39B), C40(H40A,H40B), C42(H42A,H42B), C43(H43A,H43B),
 C44(H44A,H44B), C45(H45A,H45B), C46(H46A,H46B), C47(H47A,H47B), C57(H57A,H57B),
  C58(H58A,H58B)
3.c Aromatic/amide H refined with riding coordinates:
 C3(H3), C4(H4), C5(H5), C7(H7), C8(H8), C11(H11), C12(H12), C13(H13),
 C17(H17), C18(H18), C19(H19), C38(H38)
3.d Idealised Me refined as rotating group:
 C22(H22A,H22B,H22C), C23(H23A,H23B,H23C), C25(H25A,H25B,H25C), C26(H26A,H26B,
 H26C), C28(H28A,H28B,H28C), C29(H29A,H29B,H29C), C31(H31A,H31B,H31C), C32(H32A,
 H32B,H32C)
;
_olex2_submission_special_instructions 'No special instructions were received'

loop_
_space_group_symop_operation_xyz
'x, y, z'
'-x, y+1/2, -z+1/2'
'-x, -y, -z'
'x, -y-1/2, z-1/2'

loop_
_atom_site_label
_atom_site_type_symbol
_atom_site_fract_x
_atom_site_fract_y
_atom_site_fract_z
_atom_site_U_iso_or_equiv
_atom_site_adp_type
_atom_site_occupancy
_atom_site_site_symmetry_order
_atom_site_calc_flag
_atom_site_refinement_flags_posn
_atom_site_refinement_flags_adp
_atom_site_refinement_flags_occupancy
_atom_site_disorder_assembly
_atom_site_disorder_group
C1 C 0.9906(3) 0.5344(2) 0.2799(2) 0.0260(9) Uani 1 1 d . . . . .
C2 C 1.0702(3) 0.4957(2) 0.3157(2) 0.0290(9) Uani 1 1 d . . . . .
C3 C 1.0685(3) 0.4217(3) 0.3406(3) 0.0373(11) Uani 1 1 d . . . . .
H3 H 1.1226 0.3971 0.3649 0.045 Uiso 1 1 calc R . . . .
C4 C 0.9931(3) 0.3836(3) 0.3316(3) 0.0444(12) Uani 1 1 d . . . . .
H4 H 0.9940 0.3329 0.3486 0.053 Uiso 1 1 calc R . . . .
C5 C 0.9156(3) 0.4192(3) 0.2978(3) 0.0389(11) Uani 1 1 d . . . . .
H5 H 0.8624 0.3927 0.2920 0.047 Uiso 1 1 calc R . . . .
C6 C 0.9115(3) 0.4937(2) 0.2711(2) 0.0289(9) Uani 1 1 d . . . . .
C7 C 0.8223(3) 0.5210(3) 0.2371(2) 0.0361(11) Uani 1 1 d . . . . .
H7 H 0.7766 0.4863 0.2358 0.043 Uiso 1 1 calc R . . . .
C8 C 1.1591(3) 0.5256(3) 0.3307(2) 0.0326(10) Uani 1 1 d . . . . .
H8 H 1.2055 0.4923 0.3556 0.039 Uiso 1 1 calc R . . . .
C9 C 0.7024(3) 0.5985(3) 0.1792(3) 0.0377(11) Uani 1 1 d . . . . .
C10 C 0.6607(3) 0.6311(3) 0.2251(3) 0.0447(12) Uani 1 1 d . . . . .
C11 C 0.5703(3) 0.6426(3) 0.1947(4) 0.0573(16) Uani 1 1 d . . . . .
H11 H 0.5389 0.6645 0.2234 0.069 Uiso 1 1 calc R . . . .
C12 C 0.5252(3) 0.6228(4) 0.1237(4) 0.0649(18) Uani 1 1 d . . . . .
H12 H 0.4637 0.6314 0.1044 0.078 Uiso 1 1 calc R . . . .
C13 C 0.5685(3) 0.5912(3) 0.0817(3) 0.0605(16) Uani 1 1 d . . . . .
H13 H 0.5367 0.5778 0.0333 0.073 Uiso 1 1 calc R . . . .
C14 C 0.6599(3) 0.5776(3) 0.1085(3) 0.0471(13) Uani 1 1 d . . . . .
C15 C 1.2763(3) 0.6035(3) 0.3343(3) 0.0362(11) Uani 1 1 d . . . . .
C16 C 1.3205(3) 0.6387(3) 0.4009(3) 0.0457(13) Uani 1 1 d . . . . .
C17 C 1.4107(4) 0.6490(4) 0.4178(3) 0.0626(17) Uani 1 1 d . . . . .
H17 H 1.4425 0.6721 0.4625 0.075 Uiso 1 1 calc R . . . .
C18 C 1.4542(4) 0.6274(4) 0.3727(4) 0.0685(18) Uani 1 1 d . . . . .
H18 H 1.5157 0.6355 0.3860 0.082 Uiso 1 1 calc R . . . .
C19 C 1.4101(3) 0.5936(4) 0.3073(3) 0.0588(16) Uani 1 1 d . . . . .
H19 H 1.4417 0.5784 0.2761 0.071 Uiso 1 1 calc R . . . .
C20 C 1.3198(3) 0.5816(3) 0.2867(3) 0.0407(12) Uani 1 1 d . . . . .
C21 C 0.7082(4) 0.6493(3) 0.3033(3) 0.0505(14) Uani 1 1 d . . . . .
H21 H 0.7721 0.6539 0.3091 0.061 Uiso 1 1 calc R . . . .
C22 C 0.6985(5) 0.5830(4) 0.3519(4) 0.0731(19) Uani 1 1 d . . . . .
H22A H 0.6369 0.5784 0.3494 0.110 Uiso 1 1 calc GR . . . .
H22B H 0.7348 0.5930 0.4019 0.110 Uiso 1 1 calc GR . . . .
H22C H 0.7176 0.5356 0.3354 0.110 Uiso 1 1 calc GR . . . .
C23 C 0.6803(5) 0.7231(4) 0.3267(4) 0.078(2) Uani 1 1 d . . . . .
H23A H 0.6877 0.7639 0.2951 0.116 Uiso 1 1 calc GR . . . .
H23B H 0.7164 0.7339 0.3766 0.116 Uiso 1 1 calc GR . . . .
H23C H 0.6184 0.7199 0.3238 0.116 Uiso 1 1 calc GR . . . .
C24 C 0.7049(4) 0.5416(3) 0.0596(3) 0.0576(15) Uani 1 1 d . . . . .
H24 H 0.7694 0.5506 0.0821 0.069 Uiso 1 1 calc R . . . .
C25 C 0.6777(5) 0.5762(5) -0.0140(3) 0.090(2) Uani 1 1 d . . . . .
H25A H 0.6190 0.5580 -0.0419 0.135 Uiso 1 1 calc GR . . . .
H25B H 0.7196 0.5617 -0.0385 0.135 Uiso 1 1 calc GR . . . .
H25C H 0.6766 0.6317 -0.0098 0.135 Uiso 1 1 calc GR . . . .
C26 C 0.6908(5) 0.4559(4) 0.0544(4) 0.081(2) Uani 1 1 d . . . . .
H26A H 0.7124 0.4335 0.1028 0.121 Uiso 1 1 calc GR . . . .
H26B H 0.7228 0.4341 0.0241 0.121 Uiso 1 1 calc GR . . . .
H26C H 0.6280 0.4450 0.0328 0.121 Uiso 1 1 calc GR . . . .
C27 C 1.2734(3) 0.5441(3) 0.2147(3) 0.0479(13) Uani 1 1 d . . . . .
H27 H 1.2090 0.5536 0.2033 0.057 Uiso 1 1 calc R . . . .
C28 C 1.3004(4) 0.5778(4) 0.1541(3) 0.0690(18) Uani 1 1 d . . . . .
H28A H 1.2889 0.6327 0.1514 0.103 Uiso 1 1 calc GR . . . .
H28B H 1.2666 0.5539 0.1084 0.103 Uiso 1 1 calc GR . . . .
H28C H 1.3632 0.5689 0.1634 0.103 Uiso 1 1 calc GR . . . .
C29 C 1.2874(4) 0.4581(4) 0.2205(4) 0.0707(18) Uani 1 1 d . . . . .
H29A H 1.3505 0.4470 0.2365 0.106 Uiso 1 1 calc GR . . . .
H29B H 1.2593 0.4347 0.1731 0.106 Uiso 1 1 calc GR . . . .
H29C H 1.2614 0.4374 0.2554 0.106 Uiso 1 1 calc GR . . . .
C30 C 1.2745(4) 0.6570(3) 0.4560(3) 0.0543(15) Uani 1 1 d . . . . .
H30 H 1.2099 0.6592 0.4298 0.065 Uiso 1 1 calc R . . . .
C31 C 1.2906(5) 0.5951(4) 0.5130(3) 0.076(2) Uani 1 1 d . . . . .
H31A H 1.2785 0.5453 0.4894 0.113 Uiso 1 1 calc GR . . . .
H31B H 1.2518 0.6031 0.5420 0.113 Uiso 1 1 calc GR . . . .
H31C H 1.3519 0.5971 0.5444 0.113 Uiso 1 1 calc GR . . . .
C32 C 1.3033(5) 0.7350(4) 0.4912(4) 0.079(2) Uani 1 1 d . . . . .
H32A H 1.2629 0.7512 0.5166 0.118 Uiso 1 1 calc GR . . . .
H32B H 1.3024 0.7723 0.4537 0.118 Uiso 1 1 calc GR . . . .
H32C H 1.3629 0.7312 0.5256 0.118 Uiso 1 1 calc GR . . . .
C33 C 1.0812(4) 0.5930(5) -0.0269(4) 0.082(2) Uani 1 1 d . . . . .
H33A H 1.1205 0.5646 0.0146 0.099 Uiso 1 1 calc R . . . .
H33B H 1.1121 0.6395 -0.0341 0.099 Uiso 1 1 calc R . . . .
C34 C 1.0575(4) 0.5450(4) -0.0932(4) 0.0736(19) Uani 1 1 d . . . . .
H34A H 1.0888 0.5622 -0.1264 0.088 Uiso 1 1 calc R . . . .
H34B H 1.0720 0.4909 -0.0808 0.088 Uiso 1 1 calc R . . . .
C35 C 0.9626(5) 0.5554(5) -0.1257(4) 0.087(2) Uani 1 1 d . . . . .
H35A H 0.9494 0.5789 -0.1741 0.105 Uiso 1 1 calc R . . . .
H35B H 0.9326 0.5055 -0.1315 0.105 Uiso 1 1 calc R . . . .
C36 C 0.9313(5) 0.6043(6) -0.0793(4) 0.103(3) Uani 1 1 d . . . . .
H36A H 0.9134 0.6544 -0.1024 0.124 Uiso 1 1 calc R . . . .
H36B H 0.8802 0.5809 -0.0698 0.124 Uiso 1 1 calc R . . . .
C37 C 0.9162(5) 0.8231(4) -0.0351(4) 0.083(2) Uani 1 1 d . . . . .
H37A H 0.8766 0.8334 -0.0066 0.099 Uiso 1 1 calc R . . . .
H37B H 0.8844 0.7914 -0.0772 0.099 Uiso 1 1 calc R . . . .
C38 C 0.9441(6) 0.8933(5) -0.0586(6) 0.128(4) Uani 1 1 d . . . . .
H38 H 0.9064 0.9308 -0.0877 0.153 Uiso 1 1 calc R . . . .
C39 C 1.0390(6) 0.8972(5) -0.0307(6) 0.121(4) Uani 1 1 d . . . . .
H39A H 1.0581 0.9394 0.0043 0.145 Uiso 1 1 calc R . . . .
H39B H 1.0635 0.9055 -0.0705 0.145 Uiso 1 1 calc R . . . .
C40 C 1.0686(4) 0.8225(4) 0.0053(4) 0.076(2) Uani 1 1 d . . . . .
H40A H 1.0982 0.7921 -0.0227 0.091 Uiso 1 1 calc R . . . .
H40B H 1.1101 0.8302 0.0546 0.091 Uiso 1 1 calc R . . . .
C42 C 0.3038(6) 0.3323(5) 0.4515(5) 0.103(3) Uiso 1 1 d . . . . .
H42A H 0.2433 0.3140 0.4270 0.124 Uiso 1 1 calc R . . . .
H42B H 0.3182 0.3237 0.5041 0.124 Uiso 1 1 calc R . . . .
C43 C 0.3652(7) 0.2921(6) 0.4246(6) 0.124(3) Uiso 1 1 d . . . . .
H43A H 0.3334 0.2553 0.3869 0.149 Uiso 1 1 calc R . . . .
H43B H 0.4077 0.2636 0.4643 0.149 Uiso 1 1 calc R . . . .
C44 C 0.4125(6) 0.3480(5) 0.3937(5) 0.107(3) Uiso 1 1 d . . . . .
H44A H 0.3877 0.3501 0.3404 0.129 Uiso 1 1 calc R . . . .
H44B H 0.4760 0.3366 0.4080 0.129 Uiso 1 1 calc R . . . .
C45 C 0.3946(5) 0.4225(5) 0.4290(4) 0.095(2) Uiso 1 1 d . . . . .
H45A H 0.4402 0.4311 0.4763 0.114 Uiso 1 1 calc R . . . .
H45B H 0.3931 0.4668 0.3974 0.114 Uiso 1 1 calc R . . . .
C46 C 0.4174(9) 0.9192(8) 0.2799(7) 0.175(5) Uiso 1 1 d D . . . .
H46A H 0.4274 0.9602 0.2488 0.210 Uiso 1 1 calc R . . . .
H46B H 0.4343 0.9383 0.3301 0.210 Uiso 1 1 calc R . . . .
C47 C 0.4654(10) 0.8574(9) 0.2764(9) 0.193(6) Uiso 1 1 d D . . . .
H47A H 0.4963 0.8379 0.3255 0.232 Uiso 1 1 calc R . . . .
H47B H 0.5099 0.8706 0.2532 0.232 Uiso 1 1 calc R . . . .
C57 C 0.3241(7) 0.8178(6) 0.2443(6) 0.131(4) Uiso 1 1 d D . . . .
H57A H 0.2747 0.8029 0.2011 0.158 Uiso 1 1 calc R . . . .
H57B H 0.3182 0.7904 0.2868 0.158 Uiso 1 1 calc R . . . .
C58 C 0.4062(8) 0.8005(8) 0.2345(7) 0.158(5) Uiso 1 1 d D . . . .
H58A H 0.4016 0.8039 0.1829 0.190 Uiso 1 1 calc R . . . .
H58B H 0.4262 0.7488 0.2524 0.190 Uiso 1 1 calc R . . . .
Cl1 Cl 0.87051(9) 0.68434(10) 0.08677(8) 0.0600(4) Uani 1 1 d . . . . .
Cl2 Cl 0.85986(11) 0.77067(8) 0.25464(10) 0.0674(5) Uani 1 1 d . . . . .
Cl3 Cl 1.11008(12) 0.77132(9) 0.33093(9) 0.0684(5) Uani 1 1 d . . . . .
Cl4 Cl 1.11689(8) 0.69308(8) 0.15781(7) 0.0496(4) Uani 1 1 d . . . . .
Co2 Co 1.09603(4) 0.66921(4) 0.26425(3) 0.0347(2) Uani 1 1 d . . . . .
Co1 Co 0.88238(4) 0.66576(4) 0.20331(4) 0.0348(2) Uani 1 1 d . . . . .
Li1 Li 0.9951(6) 0.6890(5) 0.0540(4) 0.044(2) Uani 1 1 d . . . . .
N1 N 0.7982(2) 0.5858(2) 0.2091(2) 0.0344(9) Uani 1 1 d . . . . .
N2 N 1.1823(2) 0.5907(2) 0.31467(19) 0.0304(8) Uani 1 1 d . . . . .
O1 O 0.98965(17) 0.60535(18) 0.25462(15) 0.0309(7) Uani 1 1 d . . . . .
O2 O 1.0026(2) 0.6128(2) -0.01343(19) 0.0561(10) Uani 1 1 d . . . . .
O3 O 0.9924(3) 0.7855(2) 0.0078(2) 0.0574(10) Uani 1 1 d . . . . .
O4 O 0.3103(4) 0.4099(3) 0.4375(3) 0.0945(16) Uiso 1 1 d . . . . .
O5 O 0.3245(5) 0.8959(5) 0.2549(4) 0.138(2) Uiso 1 1 d . . . . .

loop_
_atom_site_aniso_label
_atom_site_aniso_U_11
_atom_site_aniso_U_22
_atom_site_aniso_U_33
_atom_site_aniso_U_23
_atom_site_aniso_U_13
_atom_site_aniso_U_12
C1 0.026(2) 0.028(2) 0.027(2) -0.0031(17) 0.0132(17) -0.0031(17)
C2 0.029(2) 0.030(2) 0.030(2) -0.0025(17) 0.0113(18) 0.0036(18)
C3 0.035(2) 0.033(3) 0.044(3) 0.004(2) 0.012(2) 0.007(2)
C4 0.046(3) 0.036(3) 0.054(3) 0.006(2) 0.020(2) -0.002(2)
C5 0.037(3) 0.032(3) 0.054(3) -0.002(2) 0.022(2) -0.013(2)
C6 0.025(2) 0.029(2) 0.036(2) -0.0010(18) 0.0148(18) 0.0012(18)
C7 0.023(2) 0.048(3) 0.042(3) -0.004(2) 0.0162(19) -0.005(2)
C8 0.024(2) 0.041(3) 0.035(2) 0.004(2) 0.0117(19) 0.0063(19)
C9 0.022(2) 0.040(3) 0.054(3) 0.004(2) 0.016(2) -0.0011(19)
C10 0.033(3) 0.050(3) 0.058(3) 0.010(2) 0.025(2) 0.001(2)
C11 0.036(3) 0.063(4) 0.086(5) 0.016(3) 0.040(3) 0.011(3)
C12 0.025(3) 0.070(4) 0.100(5) 0.012(4) 0.021(3) 0.002(3)
C13 0.028(3) 0.078(4) 0.070(4) 0.008(3) 0.008(3) -0.004(3)
C14 0.026(2) 0.053(3) 0.059(3) 0.002(3) 0.009(2) -0.002(2)
C15 0.021(2) 0.046(3) 0.043(3) 0.009(2) 0.0122(19) -0.001(2)
C16 0.030(2) 0.062(4) 0.043(3) -0.002(2) 0.009(2) -0.004(2)
C17 0.034(3) 0.095(5) 0.054(4) -0.009(3) 0.008(3) -0.018(3)
C18 0.032(3) 0.100(5) 0.071(4) 0.001(4) 0.013(3) -0.019(3)
C19 0.033(3) 0.093(5) 0.057(3) 0.008(3) 0.024(3) 0.003(3)
C20 0.028(2) 0.050(3) 0.045(3) 0.007(2) 0.013(2) 0.002(2)
C21 0.050(3) 0.058(3) 0.059(3) 0.003(3) 0.040(3) 0.007(3)
C22 0.081(5) 0.077(5) 0.076(4) 0.014(4) 0.046(4) 0.013(4)
C23 0.079(5) 0.082(5) 0.088(5) -0.011(4) 0.050(4) 0.010(4)
C24 0.040(3) 0.070(4) 0.056(4) -0.014(3) 0.007(3) -0.006(3)
C25 0.080(5) 0.133(7) 0.052(4) -0.007(4) 0.015(4) -0.001(5)
C26 0.075(5) 0.066(5) 0.097(5) -0.031(4) 0.022(4) -0.005(4)
C27 0.036(3) 0.059(3) 0.052(3) -0.003(3) 0.018(2) 0.005(2)
C28 0.056(4) 0.101(5) 0.058(4) 0.008(4) 0.029(3) 0.007(3)
C29 0.056(4) 0.086(5) 0.068(4) -0.013(4) 0.016(3) 0.016(3)
C30 0.036(3) 0.078(4) 0.045(3) -0.011(3) 0.008(2) -0.003(3)
C31 0.081(5) 0.095(6) 0.052(4) 0.000(4) 0.024(3) 0.008(4)
C32 0.072(4) 0.083(5) 0.075(5) -0.028(4) 0.013(4) -0.009(4)
C33 0.062(4) 0.121(7) 0.066(4) -0.020(4) 0.024(3) 0.011(4)
C34 0.088(5) 0.074(5) 0.076(4) -0.013(4) 0.051(4) 0.004(4)
C35 0.088(5) 0.097(6) 0.070(5) -0.034(4) 0.015(4) 0.019(4)
C36 0.069(5) 0.164(8) 0.061(4) -0.037(5) -0.001(4) 0.036(5)
C37 0.070(5) 0.086(5) 0.080(5) 0.031(4) 0.007(4) 0.005(4)
C38 0.082(6) 0.115(7) 0.178(10) 0.099(7) 0.032(6) 0.010(5)
C39 0.107(7) 0.087(6) 0.167(9) 0.064(6) 0.041(6) -0.004(5)
C40 0.066(4) 0.092(5) 0.084(5) 0.032(4) 0.045(4) 0.006(4)
Cl1 0.0441(8) 0.0913(11) 0.0513(8) 0.0201(7) 0.0247(6) 0.0039(7)
Cl2 0.0790(11) 0.0439(9) 0.0910(12) -0.0100(8) 0.0436(9) -0.0043(7)
Cl3 0.0891(12) 0.0447(9) 0.0654(10) -0.0067(7) 0.0166(8) 0.0054(8)
Cl4 0.0429(7) 0.0652(9) 0.0418(7) 0.0138(6) 0.0152(6) 0.0029(6)
Co2 0.0256(3) 0.0378(4) 0.0404(4) 0.0050(3) 0.0101(3) -0.0024(3)
Co1 0.0243(3) 0.0373(4) 0.0453(4) 0.0069(3) 0.0146(3) 0.0013(3)
Li1 0.061(5) 0.030(4) 0.042(5) 0.005(3) 0.018(4) -0.004(4)
N1 0.0211(18) 0.044(2) 0.042(2) -0.0006(18) 0.0148(16) -0.0004(16)
N2 0.0243(18) 0.034(2) 0.034(2) -0.0002(16) 0.0105(15) -0.0023(15)
O1 0.0211(14) 0.0350(18) 0.0371(17) 0.0062(13) 0.0100(12) -0.0007(12)
O2 0.056(2) 0.073(3) 0.042(2) -0.0115(19) 0.0200(18) 0.004(2)
O3 0.059(2) 0.059(3) 0.056(2) 0.0232(19) 0.0198(19) 0.0009(19)

loop_
_atom_type_symbol
_atom_type_description
_atom_type_scat_dispersion_real
_atom_type_scat_dispersion_imag
_atom_type_scat_source
C C 0.0033 0.0016 'International Tables Vol C Tables 4.2.6.8 and 6.1.1.4'
H H 0.0000 0.0000 'International Tables Vol C Tables 4.2.6.8 and 6.1.1.4'
Cl Cl 0.1484 0.1585 'International Tables Vol C Tables 4.2.6.8 and 6.1.1.4'
Co Co 0.3494 0.9721 'International Tables Vol C Tables 4.2.6.8 and 6.1.1.4'
Li Li -0.0003 0.0001 'International Tables Vol C Tables 4.2.6.8 and 6.1.1.4'
N N 0.0061 0.0033 'International Tables Vol C Tables 4.2.6.8 and 6.1.1.4'
O O 0.0106 0.0060 'International Tables Vol C Tables 4.2.6.8 and 6.1.1.4'

loop_
_geom_angle_atom_site_label_1
_geom_angle_atom_site_label_2
_geom_angle_atom_site_label_3
_geom_angle
_geom_angle_site_symmetry_1
_geom_angle_site_symmetry_3
_geom_angle_publ_flag
C6 C1 C2 116.6(4) . . ?
O1 C1 C2 121.9(4) . . ?
O1 C1 C6 121.4(4) . . ?
C1 C2 C8 126.5(4) . . ?
C3 C2 C1 120.3(4) . . ?
C3 C2 C8 113.2(4) . . ?
C2 C3 H3 118.7 . . ?
C4 C3 C2 122.5(4) . . ?
C4 C3 H3 118.7 . . ?
C3 C4 H4 120.7 . . ?
C3 C4 C5 118.6(5) . . ?
C5 C4 H4 120.7 . . ?
C4 C5 H5 118.8 . . ?
C4 C5 C6 122.5(4) . . ?
C6 C5 H5 118.8 . . ?
C1 C6 C7 127.0(4) . . ?
C5 C6 C1 119.4(4) . . ?
C5 C6 C7 113.6(4) . . ?
C6 C7 H7 116.1 . . ?
N1 C7 C6 127.8(4) . . ?
N1 C7 H7 116.1 . . ?
C2 C8 H8 115.9 . . ?
N2 C8 C2 128.2(4) . . ?
N2 C8 H8 115.9 . . ?
C10 C9 N1 117.5(4) . . ?
C14 C9 C10 124.4(4) . . ?
C14 C9 N1 118.2(4) . . ?
C9 C10 C21 123.1(4) . . ?
C11 C10 C9 115.7(5) . . ?
C11 C10 C21 121.1(5) . . ?
C10 C11 H11 119.2 . . ?
C12 C11 C10 121.7(5) . . ?
C12 C11 H11 119.2 . . ?
C11 C12 H12 119.9 . . ?
C13 C12 C11 120.2(5) . . ?
C13 C12 H12 119.9 . . ?
C12 C13 H13 119.3 . . ?
C12 C13 C14 121.5(6) . . ?
C14 C13 H13 119.3 . . ?
C9 C14 C13 116.5(5) . . ?
C9 C14 C24 124.1(4) . . ?
C13 C14 C24 119.4(5) . . ?
C16 C15 N2 119.0(4) . . ?
C20 C15 C16 121.9(4) . . ?
C20 C15 N2 119.1(4) . . ?
C15 C16 C30 122.0(4) . . ?
C17 C16 C15 116.9(5) . . ?
C17 C16 C30 120.8(5) . . ?
C16 C17 H17 119.0 . . ?
C18 C17 C16 122.1(6) . . ?
C18 C17 H17 119.0 . . ?
C17 C18 H18 119.7 . . ?
C17 C18 C19 120.6(5) . . ?
C19 C18 H18 119.7 . . ?
C18 C19 H19 119.7 . . ?
C18 C19 C20 120.6(5) . . ?
C20 C19 H19 119.7 . . ?
C15 C20 C19 118.0(5) . . ?
C15 C20 C27 122.7(4) . . ?
C19 C20 C27 119.3(5) . . ?
C10 C21 H21 107.2 . . ?
C10 C21 C22 110.2(5) . . ?
C22 C21 H21 107.2 . . ?
C23 C21 C10 113.1(5) . . ?
C23 C21 H21 107.2 . . ?
C23 C21 C22 111.5(5) . . ?
C21 C22 H22A 109.5 . . ?
C21 C22 H22B 109.5 . . ?
C21 C22 H22C 109.5 . . ?
H22A C22 H22B 109.5 . . ?
H22A C22 H22C 109.5 . . ?
H22B C22 H22C 109.5 . . ?
C21 C23 H23A 109.5 . . ?
C21 C23 H23B 109.5 . . ?
C21 C23 H23C 109.5 . . ?
H23A C23 H23B 109.5 . . ?
H23A C23 H23C 109.5 . . ?
H23B C23 H23C 109.5 . . ?
C14 C24 H24 107.3 . . ?
C14 C24 C26 111.4(5) . . ?
C25 C24 C14 112.9(5) . . ?
C25 C24 H24 107.3 . . ?
C25 C24 C26 110.3(6) . . ?
C26 C24 H24 107.3 . . ?
C24 C25 H25A 109.5 . . ?
C24 C25 H25B 109.5 . . ?
C24 C25 H25C 109.5 . . ?
H25A C25 H25B 109.5 . . ?
H25A C25 H25C 109.5 . . ?
H25B C25 H25C 109.5 . . ?
C24 C26 H26A 109.5 . . ?
C24 C26 H26B 109.5 . . ?
C24 C26 H26C 109.5 . . ?
H26A C26 H26B 109.5 . . ?
H26A C26 H26C 109.5 . . ?
H26B C26 H26C 109.5 . . ?
C20 C27 H27 107.4 . . ?
C20 C27 C29 110.2(5) . . ?
C28 C27 C20 112.3(5) . . ?
C28 C27 H27 107.4 . . ?
C28 C27 C29 111.9(5) . . ?
C29 C27 H27 107.4 . . ?
C27 C28 H28A 109.5 . . ?
C27 C28 H28B 109.5 . . ?
C27 C28 H28C 109.5 . . ?
H28A C28 H28B 109.5 . . ?
H28A C28 H28C 109.5 . . ?
H28B C28 H28C 109.5 . . ?
C27 C29 H29A 109.5 . . ?
C27 C29 H29B 109.5 . . ?
C27 C29 H29C 109.5 . . ?
H29A C29 H29B 109.5 . . ?
H29A C29 H29C 109.5 . . ?
H29B C29 H29C 109.5 . . ?
C16 C30 H30 107.9 . . ?
C16 C30 C32 111.0(5) . . ?
C31 C30 C16 111.2(5) . . ?
C31 C30 H30 107.9 . . ?
C31 C30 C32 110.8(5) . . ?
C32 C30 H30 107.9 . . ?
C30 C31 H31A 109.5 . . ?
C30 C31 H31B 109.5 . . ?
C30 C31 H31C 109.5 . . ?
H31A C31 H31B 109.5 . . ?
H31A C31 H31C 109.5 . . ?
H31B C31 H31C 109.5 . . ?
C30 C32 H32A 109.5 . . ?
C30 C32 H32B 109.5 . . ?
C30 C32 H32C 109.5 . . ?
H32A C32 H32B 109.5 . . ?
H32A C32 H32C 109.5 . . ?
H32B C32 H32C 109.5 . . ?
H33A C33 H33B 108.4 . . ?
C34 C33 H33A 110.1 . . ?
C34 C33 H33B 110.1 . . ?
O2 C33 H33A 110.1 . . ?
O2 C33 H33B 110.1 . . ?
O2 C33 C34 108.0(5) . . ?
C33 C34 H34A 110.9 . . ?
C33 C34 H34B 110.9 . . ?
H34A C34 H34B 108.9 . . ?
C35 C34 C33 104.2(5) . . ?
C35 C34 H34A 110.9 . . ?
C35 C34 H34B 110.9 . . ?
C34 C35 H35A 109.9 . . ?
C34 C35 H35B 109.9 . . ?
H35A C35 H35B 108.3 . . ?
C36 C35 C34 109.0(6) . . ?
C36 C35 H35A 109.9 . . ?
C36 C35 H35B 109.9 . . ?
C35 C36 H36A 110.4 . . ?
C35 C36 H36B 110.4 . . ?
H36A C36 H36B 108.6 . . ?
O2 C36 C35 106.6(6) . . ?
O2 C36 H36A 110.4 . . ?
O2 C36 H36B 110.4 . . ?
H37A C37 H37B 108.6 . . ?
C38 C37 H37A 110.3 . . ?
C38 C37 H37B 110.3 . . ?
O3 C37 H37A 110.3 . . ?
O3 C37 H37B 110.3 . . ?
O3 C37 C38 107.0(6) . . ?
C37 C38 H38 125.7 . . ?
C37 C38 C39 108.7(7) . . ?
C39 C38 H38 125.7 . . ?
C38 C39 H39A 110.6 . . ?
C38 C39 H39B 110.6 . . ?
C38 C39 C40 105.8(6) . . ?
H39A C39 H39B 108.7 . . ?
C40 C39 H39A 110.6 . . ?
C40 C39 H39B 110.6 . . ?
C39 C40 H40A 110.5 . . ?
C39 C40 H40B 110.5 . . ?
H40A C40 H40B 108.7 . . ?
O3 C40 C39 106.0(6) . . ?
O3 C40 H40A 110.5 . . ?
O3 C40 H40B 110.5 . . ?
H42A C42 H42B 108.5 . . ?
C43 C42 H42A 110.2 . . ?
C43 C42 H42B 110.2 . . ?
O4 C42 H42A 110.2 . . ?
O4 C42 H42B 110.2 . . ?
O4 C42 C43 107.5(8) . . ?
C42 C43 H43A 109.9 . . ?
C42 C43 H43B 109.9 . . ?
C42 C43 C44 108.9(9) . . ?
H43A C43 H43B 108.3 . . ?
C44 C43 H43A 109.9 . . ?
C44 C43 H43B 109.9 . . ?
C43 C44 H44A 111.6 . . ?
C43 C44 H44B 111.6 . . ?
C43 C44 C45 100.7(8) . . ?
H44A C44 H44B 109.4 . . ?
C45 C44 H44A 111.6 . . ?
C45 C44 H44B 111.6 . . ?
C44 C45 H45A 111.0 . . ?
C44 C45 H45B 111.0 . . ?
H45A C45 H45B 109.0 . . ?
O4 C45 C44 103.9(6) . . ?
O4 C45 H45A 111.0 . . ?
O4 C45 H45B 111.0 . . ?
H46A C46 H46B 108.5 . . ?
C47 C46 H46A 110.3 . . ?
C47 C46 H46B 110.3 . . ?
C47 C46 O5 107.2(12) . . ?
O5 C46 H46A 110.3 . . ?
O5 C46 H46B 110.3 . . ?
C46 C47 H47A 110.2 . . ?
C46 C47 H47B 110.2 . . ?
C46 C47 C58 107.7(14) . . ?
H47A C47 H47B 108.5 . . ?
C58 C47 H47A 110.2 . . ?
C58 C47 H47B 110.2 . . ?
H57A C57 H57B 108.7 . . ?
C58 C57 H57A 110.6 . . ?
C58 C57 H57B 110.6 . . ?
O5 C57 H57A 110.6 . . ?
O5 C57 H57B 110.6 . . ?
O5 C57 C58 105.7(10) . . ?
C47 C58 H58A 110.9 . . ?
C47 C58 H58B 110.9 . . ?
C57 C58 C47 104.3(12) . . ?
C57 C58 H58A 110.9 . . ?
C57 C58 H58B 110.9 . . ?
H58A C58 H58B 108.9 . . ?
Co1 Cl1 Li1 119.5(2) . . ?
Co2 Cl4 Li1 117.9(2) . . ?
Cl3 Co2 Cl4 112.38(7) . . ?
N2 Co2 Cl3 110.75(11) . . ?
N2 Co2 Cl4 107.50(11) . . ?
N2 Co2 O1 95.51(14) . . ?
O1 Co2 Cl3 115.88(11) . . ?
O1 Co2 Cl4 113.27(9) . . ?
Cl2 Co1 Cl1 111.76(7) . . ?
N1 Co1 Cl1 108.98(12) . . ?
N1 Co1 Cl2 110.77(12) . . ?
N1 Co1 O1 95.17(14) . . ?
O1 Co1 Cl1 111.29(9) . . ?
O1 Co1 Cl2 117.52(11) . . ?
Cl1 Li1 Cl4 108.8(3) . . ?
O2 Li1 Cl1 115.0(4) . . ?
O2 Li1 Cl4 113.7(4) . . ?
O2 Li1 O3 107.0(4) . . ?
O3 Li1 Cl1 106.0(4) . . ?
O3 Li1 Cl4 105.7(4) . . ?
C7 N1 C9 116.1(4) . . ?
C7 N1 Co1 122.8(3) . . ?
C9 N1 Co1 121.1(3) . . ?
C8 N2 C15 115.9(4) . . ?
C8 N2 Co2 122.4(3) . . ?
C15 N2 Co2 121.7(3) . . ?
C1 O1 Co2 125.4(3) . . ?
C1 O1 Co1 125.8(2) . . ?
Co1 O1 Co2 108.79(14) . . ?
C33 O2 C36 108.1(5) . . ?
C33 O2 Li1 124.1(5) . . ?
C36 O2 Li1 119.0(5) . . ?
C37 O3 Li1 125.4(5) . . ?
C40 O3 C37 111.4(5) . . ?
C40 O3 Li1 122.7(5) . . ?
C42 O4 C45 107.7(6) . . ?
C57 O5 C46 106.2(9) . . ?

loop_
_geom_bond_atom_site_label_1
_geom_bond_atom_site_label_2
_geom_bond_distance
_geom_bond_site_symmetry_2
_geom_bond_publ_flag
C1 C2 1.419(6) . ?
C1 C6 1.422(6) . ?
C1 O1 1.340(5) . ?
C2 C3 1.393(6) . ?
C2 C8 1.463(6) . ?
C3 H3 0.9500 . ?
C3 C4 1.346(7) . ?
C4 H4 0.9500 . ?
C4 C5 1.360(7) . ?
C5 H5 0.9500 . ?
C5 C6 1.403(6) . ?
C6 C7 1.455(6) . ?
C7 H7 0.9500 . ?
C7 N1 1.270(6) . ?
C8 H8 0.9500 . ?
C8 N2 1.274(5) . ?
C9 C10 1.404(7) . ?
C9 C14 1.381(7) . ?
C9 N1 1.477(5) . ?
C10 C11 1.397(7) . ?
C10 C21 1.508(8) . ?
C11 H11 0.9500 . ?
C11 C12 1.389(9) . ?
C12 H12 0.9500 . ?
C12 C13 1.357(9) . ?
C13 H13 0.9500 . ?
C13 C14 1.412(7) . ?
C14 C24 1.512(8) . ?
C15 C16 1.411(7) . ?
C15 C20 1.388(7) . ?
C15 N2 1.453(5) . ?
C16 C17 1.392(7) . ?
C16 C30 1.526(7) . ?
C17 H17 0.9500 . ?
C17 C18 1.344(9) . ?
C18 H18 0.9500 . ?
C18 C19 1.381(8) . ?
C19 H19 0.9500 . ?
C19 C20 1.394(7) . ?
C20 C27 1.516(7) . ?
C21 H21 1.0000 . ?
C21 C22 1.544(8) . ?
C21 C23 1.493(8) . ?
C22 H22A 0.9800 . ?
C22 H22B 0.9800 . ?
C22 H22C 0.9800 . ?
C23 H23A 0.9800 . ?
C23 H23B 0.9800 . ?
C23 H23C 0.9800 . ?
C24 H24 1.0000 . ?
C24 C25 1.494(9) . ?
C24 C26 1.522(8) . ?
C25 H25A 0.9800 . ?
C25 H25B 0.9800 . ?
C25 H25C 0.9800 . ?
C26 H26A 0.9800 . ?
C26 H26B 0.9800 . ?
C26 H26C 0.9800 . ?
C27 H27 1.0000 . ?
C27 C28 1.509(8) . ?
C27 C29 1.529(8) . ?
C28 H28A 0.9800 . ?
C28 H28B 0.9800 . ?
C28 H28C 0.9800 . ?
C29 H29A 0.9800 . ?
C29 H29B 0.9800 . ?
C29 H29C 0.9800 . ?
C30 H30 1.0000 . ?
C30 C31 1.519(9) . ?
C30 C32 1.538(8) . ?
C31 H31A 0.9800 . ?
C31 H31B 0.9800 . ?
C31 H31C 0.9800 . ?
C32 H32A 0.9800 . ?
C32 H32B 0.9800 . ?
C32 H32C 0.9800 . ?
C33 H33A 0.9900 . ?
C33 H33B 0.9900 . ?
C33 C34 1.491(9) . ?
C33 O2 1.415(7) . ?
C34 H34A 0.9900 . ?
C34 H34B 0.9900 . ?
C34 C35 1.464(9) . ?
C35 H35A 0.9900 . ?
C35 H35B 0.9900 . ?
C35 C36 1.454(9) . ?
C36 H36A 0.9900 . ?
C36 H36B 0.9900 . ?
C36 O2 1.430(7) . ?
C37 H37A 0.9900 . ?
C37 H37B 0.9900 . ?
C37 C38 1.439(10) . ?
C37 O3 1.408(7) . ?
C38 H38 0.9500 . ?
C38 C39 1.448(11) . ?
C39 H39A 0.9900 . ?
C39 H39B 0.9900 . ?
C39 C40 1.495(9) . ?
C40 H40A 0.9900 . ?
C40 H40B 0.9900 . ?
C40 O3 1.402(7) . ?
C42 H42A 0.9900 . ?
C42 H42B 0.9900 . ?
C42 C43 1.447(12) . ?
C42 O4 1.402(9) . ?
C43 H43A 0.9900 . ?
C43 H43B 0.9900 . ?
C43 C44 1.485(12) . ?
C44 H44A 0.9900 . ?
C44 H44B 0.9900 . ?
C44 C45 1.550(11) . ?
C45 H45A 0.9900 . ?
C45 H45B 0.9900 . ?
C45 O4 1.436(9) . ?
C46 H46A 0.9900 . ?
C46 H46B 0.9900 . ?
C46 C47 1.349(14) . ?
C46 O5 1.474(13) . ?
C47 H47A 0.9900 . ?
C47 H47B 0.9900 . ?
C47 C58 1.441(16) . ?
C57 H57A 0.9900 . ?
C57 H57B 0.9900 . ?
C57 C58 1.428(12) . ?
C57 O5 1.390(11) . ?
C58 H58A 0.9900 . ?
C58 H58B 0.9900 . ?
Cl1 Co1 2.2502(16) . ?
Cl1 Li1 2.296(9) . ?
Cl2 Co1 2.1861(17) . ?
Cl3 Co2 2.1879(17) . ?
Cl4 Co2 2.2538(15) . ?
Cl4 Li1 2.324(9) . ?
Co2 N2 1.980(4) . ?
Co2 O1 2.005(3) . ?
Co1 N1 1.981(4) . ?
Co1 O1 1.999(3) . ?
Li1 O2 1.911(9) . ?
Li1 O3 1.916(9) . ?
